data_7707263
loop_
_publ_author_name
'Yin, Wen-Yu'
'Weng, Yi-Gang'
'Ren, Zhou-Hong'
'Zhang, Zhi-Ruo'
'Zhu, Qin-Yu'
'Dai, Jie'

_publ_section_title
;
 Tetrathiafulvalene-based double metal lead iodides: structures and
 electrical properties.
;
_journal_issue 23
_journal_name_full 'Dalton transactions (Cambridge, England : 2003)'
_journal_page_first 8120
_journal_page_last 8126
_journal_paper_doi 10.1039/d1dt00631b
_journal_volume 50
_journal_year 2021
_chemical_formula_sum 'C12 H8 Cu2 I6 Pb S8'
_chemical_formula_weight 1504.33
_space_group_crystal_system orthorhombic
_space_group_IT_number 66
_space_group_name_Hall '-C 2 2c'
_space_group_name_H-M_alt 'C c c m'
_atom_sites_solution_hydrogens geom
_audit_creation_method SHELXL-2016/6
_audit_update_record
;
2021-03-26 deposited with the CCDC.	2021-04-27 downloaded from the CCDC.
;
_cell_angle_alpha 90
_cell_angle_beta 90
_cell_angle_gamma 90
_cell_formula_units_Z 4
_cell_length_a 15.931(4)
_cell_length_b 13.531(3)
_cell_length_c 13.491(3)
_cell_measurement_reflns_used 1714
_cell_measurement_temperature 213(2)
_cell_measurement_theta_max 25.12
_cell_measurement_theta_min 2.49
_cell_volume 2908.2(12)
_computing_cell_refinement 'Bruker SAINT'
_computing_data_collection 'Bruker APEX2'
_computing_data_reduction 'Bruker SAINT'
_computing_molecular_graphics 'Bruker SHELXTL'
_computing_publication_material 'Bruker SHELXTL'
_computing_structure_refinement 'SHELXL-2016/6 (Sheldrick, 2016)'
_computing_structure_solution 'SHELXL-2016/6 (Sheldrick, 2016)'
_diffrn_ambient_temperature 213(2)
_diffrn_measured_fraction_theta_full 0.996
_diffrn_measured_fraction_theta_max 0.994
_diffrn_measurement_device_type 'Bruker APEX-II CCD'
_diffrn_measurement_method '\f and \w scans'
_diffrn_radiation_type MoK\a
_diffrn_radiation_wavelength 0.71073
_diffrn_reflns_av_R_equivalents 0.0561
_diffrn_reflns_av_unetI/netI 0.0540
_diffrn_reflns_Laue_measured_fraction_full 0.996
_diffrn_reflns_Laue_measured_fraction_max 0.994
_diffrn_reflns_limit_h_max 20
_diffrn_reflns_limit_h_min -11
_diffrn_reflns_limit_k_max 15
_diffrn_reflns_limit_k_min -17
_diffrn_reflns_limit_l_max 17
_diffrn_reflns_limit_l_min -17
_diffrn_reflns_number 6952
_diffrn_reflns_point_group_measured_fraction_full 0.996
_diffrn_reflns_point_group_measured_fraction_max 0.994
_diffrn_reflns_theta_full 25.242
_diffrn_reflns_theta_max 27.489
_diffrn_reflns_theta_min 1.975
_exptl_absorpt_coefficient_mu 14.172
_exptl_absorpt_correction_T_max 0.7456
_exptl_absorpt_correction_T_min 0.4121
_exptl_absorpt_correction_type multi-scan
_exptl_absorpt_process_details
;
SADABS-2014/3 - Bruker AXS area detector scaling and absorption correction 
;
_exptl_crystal_colour black
_exptl_crystal_density_diffrn 3.436
_exptl_crystal_description block
_exptl_crystal_F_000 2664
_exptl_crystal_size_max 0.200
_exptl_crystal_size_mid 0.200
_exptl_crystal_size_min 0.100
_refine_diff_density_max 2.299
_refine_diff_density_min -1.616
_refine_diff_density_rms 0.259
_refine_ls_extinction_method none
_refine_ls_goodness_of_fit_ref 1.027
_refine_ls_hydrogen_treatment constr
_refine_ls_matrix_type full
_refine_ls_number_parameters 72
_refine_ls_number_reflns 1745
_refine_ls_number_restraints 18
_refine_ls_restrained_S_all 1.022
_refine_ls_R_factor_all 0.0761
_refine_ls_R_factor_gt 0.0479
_refine_ls_shift/su_max 0.000
_refine_ls_shift/su_mean 0.000
_refine_ls_structure_factor_coef Fsqd
_refine_ls_weighting_details 'w=1/[\s^2^(Fo^2^)+(0.0746P)^2^+18.8942P] where P=(Fo^2^+2Fc^2^)/3'
_refine_ls_weighting_scheme calc
_refine_ls_wR_factor_gt 0.1237
_refine_ls_wR_factor_ref 0.1399
_reflns_Friedel_coverage 0.000
_reflns_number_gt 1272
_reflns_number_total 1745
_reflns_threshold_expression 'I > 2\s(I)'
_cod_data_source_file d1dt00631b2.cif
_cod_data_source_block 2
_cod_depositor_comments 'Adding full bibliography for 7707262--7707265.cif.'
_cod_database_code 7707263
_shelx_shelxl_version_number 2016/6
_shelx_space_group_comment
;
The symmetry employed for this shelxl refinement is uniquely defined
by the following loop, which should always be used as a source of
symmetry information in preference to the above space-group names.
They are only intended as comments.
;
_shelx_estimated_absorpt_t_min 0.164
_shelx_estimated_absorpt_t_max 0.331

loop_
_space_group_symop_operation_xyz
'x, y, z'
'-x, -y, z'
'x, -y, -z+1/2'
'-x, y, -z+1/2'
'x+1/2, y+1/2, z'
'-x+1/2, -y+1/2, z'
'x+1/2, -y+1/2, -z+1/2'
'-x+1/2, y+1/2, -z+1/2'
'-x, -y, -z'
'x, y, -z'
'-x, y, z-1/2'
'x, -y, z-1/2'
'-x+1/2, -y+1/2, -z'
'x+1/2, y+1/2, -z'
'-x+1/2, y+1/2, z-1/2'
'x+1/2, -y+1/2, z-1/2'

loop_
_atom_site_label
_atom_site_type_symbol
_atom_site_fract_x
_atom_site_fract_y
_atom_site_fract_z
_atom_site_U_iso_or_equiv
_atom_site_adp_type
_atom_site_occupancy
_atom_site_site_symmetry_order
_atom_site_calc_flag
_atom_site_refinement_flags_posn
_atom_site_refinement_flags_adp
_atom_site_refinement_flags_occupancy
_atom_site_disorder_assembly
_atom_site_disorder_group
Cu1 Cu 0.07798(15) 0.40919(18) 0.000000 0.0597(6) Uani 1 2 d S T P . .
Pb1 Pb 0.000000 0.500000 0.21300(9) 0.0456(3) Uani 0.5 2 d S T P . .
I1 I 0.13651(5) 0.34697(6) 0.16805(6) 0.0555(3) Uani 1 1 d . . . . .
I2 I -0.09094(5) 0.38815(6) 0.000000 0.0371(3) Uani 1 2 d S T P . .
S1 S 0.13123(14) -0.04653(18) 0.37698(17) 0.0310(5) Uani 1 1 d . . . . .
S2 S 0.05200(15) 0.14833(17) 0.37496(18) 0.0336(5) Uani 1 1 d . . . . .
C1 C 0.1961(6) 0.0541(7) 0.3721(6) 0.036(2) Uani 1 1 d . U . . .
H1 H 0.254714 0.046804 0.369976 0.043 Uiso 1 1 calc R U . . .
C2 C 0.1605(6) 0.1430(8) 0.3715(7) 0.037(2) Uani 1 1 d . U . . .
H2 H 0.193070 0.200809 0.369177 0.045 Uiso 1 1 calc R U . . .
C3 C 0.0398(5) 0.0222(6) 0.3776(6) 0.0251(17) Uani 1 1 d . U . . .

loop_
_atom_site_aniso_label
_atom_site_aniso_U_11
_atom_site_aniso_U_22
_atom_site_aniso_U_33
_atom_site_aniso_U_23
_atom_site_aniso_U_13
_atom_site_aniso_U_12
Cu1 0.0617(14) 0.0686(15) 0.0488(12) 0.000 0.000 -0.0026(11)
Pb1 0.0342(6) 0.0393(6) 0.0632(8) 0.000 0.000 0.0038(5)
I1 0.0600(5) 0.0464(5) 0.0602(5) 0.0159(3) -0.0239(4) -0.0111(3)
I2 0.0296(5) 0.0265(4) 0.0551(6) 0.000 0.000 0.0031(3)
S1 0.0270(12) 0.0348(12) 0.0312(12) -0.0032(9) 0.0003(9) 0.0037(9)
S2 0.0320(13) 0.0253(11) 0.0436(13) 0.0018(9) -0.0043(11) -0.0035(9)
C1 0.036(2) 0.036(2) 0.036(2) -0.0003(10) -0.0004(10) -0.0004(10)
C2 0.037(2) 0.037(2) 0.037(2) -0.0002(10) -0.0002(10) -0.0009(10)
C3 0.0252(19) 0.0252(19) 0.0248(19) 0.0005(10) 0.0000(10) -0.0001(10)

loop_
_atom_type_symbol
_atom_type_description
_atom_type_scat_dispersion_real
_atom_type_scat_dispersion_imag
_atom_type_scat_source
C C 0.0033 0.0016 'International Tables Vol C Tables 4.2.6.8 and 6.1.1.4'
H H 0.0000 0.0000 'International Tables Vol C Tables 4.2.6.8 and 6.1.1.4'
Cu Cu 0.3201 1.2651 'International Tables Vol C Tables 4.2.6.8 and 6.1.1.4'
I I -0.4742 1.8119 'International Tables Vol C Tables 4.2.6.8 and 6.1.1.4'
Pb Pb -3.3944 10.1111 'International Tables Vol C Tables 4.2.6.8 and 6.1.1.4'
S S 0.1246 0.1234 'International Tables Vol C Tables 4.2.6.8 and 6.1.1.4'

loop_
_geom_angle_atom_site_label_1
_geom_angle_atom_site_label_2
_geom_angle_atom_site_label_3
_geom_angle
_geom_angle_site_symmetry_1
_geom_angle_site_symmetry_3
_geom_angle_publ_flag
I1 Cu1 I1 122.01(10) 10 . ?
I1 Cu1 I2 107.27(6) 10 9_565 ?
I1 Cu1 I2 107.27(6) . 9_565 ?
I1 Cu1 I2 108.88(6) 10 . ?
I1 Cu1 I2 108.88(6) . . ?
I2 Cu1 I2 100.35(8) 9_565 . ?
I1 Cu1 Pb1 177.34(9) 10 . ?
I1 Cu1 Pb1 60.28(3) . . ?
I2 Cu1 Pb1 70.33(4) 9_565 . ?
I2 Cu1 Pb1 70.80(4) . . ?
I1 Cu1 Pb1 60.28(3) 10 9_565 ?
I1 Cu1 Pb1 177.34(9) . 9_565 ?
I2 Cu1 Pb1 70.33(4) 9_565 9_565 ?
I2 Cu1 Pb1 70.80(4) . 9_565 ?
Pb1 Cu1 Pb1 117.40(8) . 9_565 ?
Pb1 Pb1 I1 101.42(3) 3_565 . ?
Pb1 Pb1 I1 101.42(3) 3_565 2_565 ?
I1 Pb1 I1 157.17(5) . 2_565 ?
Pb1 Pb1 Cu1 148.70(4) 3_565 9_565 ?
I1 Pb1 Cu1 109.88(5) . 9_565 ?
I1 Pb1 Cu1 47.29(4) 2_565 9_565 ?
Pb1 Pb1 Cu1 148.70(4) 3_565 . ?
I1 Pb1 Cu1 47.29(4) . . ?
I1 Pb1 Cu1 109.88(5) 2_565 . ?
Cu1 Pb1 Cu1 62.60(8) 9_565 . ?
Pb1 Pb1 I1 61.88(2) 3_565 3_565 ?
I1 Pb1 I1 92.92(3) . 3_565 ?
I1 Pb1 I1 97.80(3) 2_565 3_565 ?
Cu1 Pb1 I1 114.61(4) 9_565 3_565 ?
Cu1 Pb1 I1 112.89(4) . 3_565 ?
Pb1 Pb1 I1 61.88(2) 3_565 4 ?
I1 Pb1 I1 97.80(3) . 4 ?
I1 Pb1 I1 92.92(3) 2_565 4 ?
Cu1 Pb1 I1 112.89(4) 9_565 4 ?
Cu1 Pb1 I1 114.61(4) . 4 ?
I1 Pb1 I1 123.76(4) 3_565 4 ?
Cu1 I1 Pb1 72.43(6) . . ?
Cu1 I1 Pb1 89.14(6) . 3_565 ?
Pb1 I1 Pb1 16.71(4) . 3_565 ?
Cu1 I2 Cu1 79.65(8) 9_565 . ?
C1 S1 C3 94.6(5) . . ?
C3 S2 C2 94.1(5) . . ?
C2 C1 S1 117.6(8) . . ?
C2 C1 H1 121.2 . . ?
S1 C1 H1 121.2 . . ?
C1 C2 S2 117.6(8) . . ?
C1 C2 H2 121.2 . . ?
S2 C2 H2 121.2 . . ?
C3 C3 S2 121.8(9) 2 . ?
C3 C3 S1 122.1(9) 2 . ?
S2 C3 S1 116.1(5) . . ?

loop_
_geom_bond_atom_site_label_1
_geom_bond_atom_site_label_2
_geom_bond_distance
_geom_bond_site_symmetry_2
_geom_bond_publ_flag
Cu1 I1 2.5920(14) 10 ?
Cu1 I1 2.5920(14) . ?
Cu1 I2 2.750(3) 9_565 ?
Cu1 I2 2.706(3) . ?
Cu1 Pb1 3.3631(17) . ?
Cu1 Pb1 3.3631(17) 9_565 ?
Pb1 Pb1 0.998(2) 3_565 ?
Pb1 I1 3.0635(10) . ?
Pb1 I1 3.0635(10) 2_565 ?
Pb1 I1 3.4048(12) 3_565 ?
Pb1 I1 3.4048(12) 4 ?
S1 C1 1.710(10) . ?
S1 C3 1.728(9) . ?
S2 C3 1.718(8) . ?
S2 C2 1.730(10) . ?
C1 C2 1.330(13) . ?
C1 H1 0.9400 . ?
C2 H2 0.9400 . ?
C3 C3 1.405(16) 2 ?

loop_
_geom_torsion_atom_site_label_1
_geom_torsion_atom_site_label_2
_geom_torsion_atom_site_label_3
_geom_torsion_atom_site_label_4
_geom_torsion
_geom_torsion_site_symmetry_1
_geom_torsion_site_symmetry_2
_geom_torsion_site_symmetry_3
_geom_torsion_site_symmetry_4
_geom_torsion_publ_flag
C3 S1 C1 C2 0.6(8) . . . . ?
S1 C1 C2 S2 -0.3(11) . . . . ?
C3 S2 C2 C1 -0.2(8) . . . . ?
C2 S2 C3 C3 -177.8(4) . . . 2 ?
C2 S2 C3 S1 0.6(6) . . . . ?
C1 S1 C3 C3 177.6(3) . . . 2 ?
C1 S1 C3 S2 -0.7(6) . . . . ?
